data_9012904
loop_
_publ_author_name
'Aurivillius, B.'

_publ_section_title
;A case of mimetic twinning. The crystal structures of Pb2OFX (X=Cl, Br, and
 I) Locality: synthetic Sample: Pb2OFCl(H), part A of the twin, isostructural
 with blixite
;
_journal_name_full 'Chemica Scripta'
_journal_page_first 208
_journal_page_last 211
_journal_volume 11
_journal_year 1977
_chemical_compound_source Synthetic
_chemical_formula_structural Pb2OFCl
_chemical_formula_sum 'Cl F O Pb2'
_space_group_IT_number 67
_symmetry_space_group_name_Hall '-A 2 2b'
_symmetry_space_group_name_H-M 'A c m m'
_cell_angle_alpha 90
_cell_angle_beta 90
_cell_angle_gamma 90
_cell_length_a 5.7293
_cell_length_b 5.7293
_cell_length_c 12.5602
_cell_formula_units_Z 4
_cell_volume 412.287
_database_code_amcsd 0012188
_exptl_crystal_density_diffrn 7.811
_cod_original_formula_sum 'Pb2 O F Cl'
_cod_database_code 9012904
_amcsd_formula_title Pb2OFCl

loop_
_space_group_symop_operation_xyz
x,y,z
x,1/2+y,1/2+z
x,-y,1/2+z
x,1/2-y,+z
-x,y,1/2-z
-x,1/2+y,-z
x,y,-z
x,1/2+y,1/2-z
-x,-y,z
-x,1/2-y,1/2+z
-x,y,1/2+z
-x,1/2+y,+z
x,-y,1/2-z
x,1/2-y,-z
-x,-y,-z
-x,1/2-y,1/2-z

loop_
_atom_site_label
_atom_site_fract_x
_atom_site_fract_y
_atom_site_fract_z
_atom_site_U_iso_or_equiv
Pb 0.22290 0.25000 0.14635 0.01216
O 0.00000 0.00000 0.25000 0.01773
F 0.50000 0.00000 0.25000 0.02280
Cl 0.22580 0.25000 0.50000 0.01267

loop_
_cod_related_entry_id
_cod_related_entry_database
_cod_related_entry_code
1 AMCSD 0012188
